data_4105997
loop_
_publ_author_name
'Holger Braunschweig'
'Marco Fuss'
'Thomas Kupfer'
'Krzysztof Radacki'

_publ_contact_author_address
; Institut fuer Anorganische Chemie
Universitaet Wuerzburg
Am Hubland
97074 Wuerzburg, Germany
;
_publ_contact_author_email H.Braunschweig@mail.uni-wuerzburg.de
_publ_contact_author_fax +49-931-31-84623
_publ_contact_author_name 'Prof. Dr. Holger Braunschweig'
_publ_contact_author_phone +49-931-31-85260
_publ_section_title
;
 Selective Dilithiation of [Ti(\h5-C5H5)(\h8-C8H8)] and Subsequent
 Conversion into Neutral and Cationic ansa-Complexes
;
_journal_name_full 'Journal of the American Chemical Society'
_journal_page_first 5780
_journal_page_last 5783
_journal_paper_doi 10.1021/ja2014218
_journal_volume 133
_journal_year 2011
_chemical_formula_moiety 'C44 H68 Li4 N6 Ti2, 2(C4 H8 O)'
_chemical_formula_sum 'C52 H84 Li4 N6 O2 Ti2'
_chemical_formula_weight 948.81
_chemical_name_common
;
?
;
_chemical_name_systematic
; 
?
;
_space_group_IT_number 2
_symmetry_cell_setting triclinic
_symmetry_space_group_name_Hall '-P 1'
_symmetry_space_group_name_H-M 'P -1'
_atom_sites_solution_hydrogens geom
_atom_sites_solution_primary direct
_atom_sites_solution_secondary difmap
_audit_creation_method SHELXL-97
_cell_angle_alpha 100.506(6)
_cell_angle_beta 113.485(4)
_cell_angle_gamma 107.899(6)
_cell_formula_units_Z 1
_cell_length_a 10.8890(10)
_cell_length_b 11.824(2)
_cell_length_c 12.4298(13)
_cell_measurement_reflns_used 9285
_cell_measurement_temperature 100(2)
_cell_measurement_theta_max 28.15
_cell_measurement_theta_min 2.19
_cell_volume 1308.8(3)
_computing_cell_refinement 'Saint+ ver. 7.53A (Bruker AXS)'
_computing_data_collection 'APEX2 ver. 2008.3 (Bruker AXS)'
_computing_data_reduction 'Saint+ ver. 7.53A (Bruker AXS)'
_computing_molecular_graphics 'XP ver. 5.1 (Bruker AXS, 1998)'
_computing_publication_material 'SHELXL-97 (Sheldrick, 2008)'
_computing_structure_refinement 'SHELXL-97 (Sheldrick, 1997)'
_computing_structure_solution 'SHELXS-97 (Sheldrick, 1990)'
_diffrn_ambient_temperature 100(2)
_diffrn_measured_fraction_theta_full 0.992
_diffrn_measured_fraction_theta_max 0.904
_diffrn_measurement_device_type 'Bruker APEX-II CCD'
_diffrn_measurement_method '\f and \w scans'
_diffrn_radiation_monochromator 'multi-layer mirror'
_diffrn_radiation_source 'rotating anode'
_diffrn_radiation_type MoK\a
_diffrn_radiation_wavelength 0.71073
_diffrn_reflns_av_R_equivalents 0.0418
_diffrn_reflns_av_sigmaI/netI 0.0246
_diffrn_reflns_limit_h_max 14
_diffrn_reflns_limit_h_min -14
_diffrn_reflns_limit_k_max 15
_diffrn_reflns_limit_k_min -14
_diffrn_reflns_limit_l_max 15
_diffrn_reflns_limit_l_min -16
_diffrn_reflns_number 58768
_diffrn_reflns_theta_full 25.50
_diffrn_reflns_theta_max 28.32
_diffrn_reflns_theta_min 1.91
_exptl_absorpt_coefficient_mu 0.349
_exptl_absorpt_correction_T_max 0.7457
_exptl_absorpt_correction_T_min 0.6517
_exptl_absorpt_correction_type multi-scan
_exptl_absorpt_process_details 'Sadabs 2008/1 (Brucker 2008)'
_exptl_crystal_colour green
_exptl_crystal_density_diffrn 1.204
_exptl_crystal_description block
_exptl_crystal_F_000 510
_exptl_crystal_size_max 0.19
_exptl_crystal_size_mid 0.16
_exptl_crystal_size_min 0.07
_refine_diff_density_max 0.323
_refine_diff_density_min -0.310
_refine_diff_density_rms 0.046
_refine_ls_extinction_method none
_refine_ls_goodness_of_fit_ref 1.029
_refine_ls_hydrogen_treatment constr
_refine_ls_matrix_type full
_refine_ls_number_parameters 314
_refine_ls_number_reflns 5900
_refine_ls_number_restraints 78
_refine_ls_restrained_S_all 1.073
_refine_ls_R_factor_all 0.0449
_refine_ls_R_factor_gt 0.0360
_refine_ls_shift/su_max 0.001
_refine_ls_shift/su_mean 0.000
_refine_ls_structure_factor_coef Fsqd
_refine_ls_weighting_details 'calc w=1/[\s^2^(Fo^2^)+(0.0356P)^2^+0.8162P] where P=(Fo^2^+2Fc^2^)/3'
_refine_ls_weighting_scheme calc
_refine_ls_wR_factor_gt 0.0863
_refine_ls_wR_factor_ref 0.0913
_reflns_number_gt 5127
_reflns_number_total 5900
_reflns_threshold_expression >2sigma(I)
_cod_data_source_file ja2014218_si_001.cif
_cod_data_source_block C52H84Li4N6O2Ti2
_cod_database_code 4105997

loop_
_symmetry_equiv_pos_as_xyz
'x, y, z'
'-x, -y, -z'

loop_
_atom_site_label
_atom_site_type_symbol
_atom_site_fract_x
_atom_site_fract_y
_atom_site_fract_z
_atom_site_U_iso_or_equiv
_atom_site_adp_type
_atom_site_occupancy
_atom_site_symmetry_multiplicity
_atom_site_calc_flag
_atom_site_refinement_flags
_atom_site_disorder_assembly
_atom_site_disorder_group
Ti1 Ti 0.25182(3) 0.23786(2) 0.96755(2) 0.01759(8) Uani 1 1 d . . .
C1_1 C 0.21260(17) 0.31314(14) 1.13617(14) 0.0204(3) Uani 1 1 d . . .
C2_1 C 0.36104(17) 0.32331(14) 1.18650(14) 0.0230(3) Uani 1 1 d . . .
H2_1 H 0.3975 0.2780 1.2376 0.028 Uiso 1 1 calc R . .
C3_1 C 0.44681(18) 0.40941(15) 1.15055(15) 0.0267(3) Uani 1 1 d . . .
H3_1 H 0.5472 0.4304 1.1724 0.032 Uiso 1 1 calc R . .
C4_1 C 0.35516(18) 0.45767(14) 1.07666(15) 0.0256(3) Uani 1 1 d . . .
H4_1 H 0.3818 0.5174 1.0392 0.031 Uiso 1 1 calc R . .
C5_1 C 0.21533(17) 0.40018(14) 1.06871(14) 0.0219(3) Uani 1 1 d . . .
H5_1 H 0.1331 0.4170 1.0242 0.026 Uiso 1 1 calc R . .
C1_2 C 0.1003(2) 0.02301(15) 0.91696(16) 0.0306(4) Uani 1 1 d . . .
C2_2 C 0.2468(2) 0.03877(15) 0.95323(16) 0.0307(4) Uani 1 1 d . . .
H2_2 H 0.2734 -0.0105 1.0033 0.037 Uiso 1 1 calc R . .
C3_2 C 0.36559(19) 0.10741(16) 0.93599(16) 0.0309(4) Uani 1 1 d . . .
H3_2 H 0.4506 0.0926 0.9767 0.037 Uiso 1 1 calc R . .
C4_2 C 0.38558(19) 0.19215(16) 0.87239(17) 0.0311(4) Uani 1 1 d . . .
H4_2 H 0.4817 0.2223 0.8808 0.037 Uiso 1 1 calc R . .
C5_2 C 0.2972(2) 0.24298(15) 0.79926(16) 0.0311(4) Uani 1 1 d . . .
H5_2 H 0.3473 0.2993 0.7697 0.037 Uiso 1 1 calc R . .
C6_2 C 0.1527(2) 0.22995(16) 0.75995(15) 0.0319(4) Uani 1 1 d . . .
H6_2 H 0.1273 0.2786 0.7088 0.038 Uiso 1 1 calc R . .
C7_2 C 0.03655(19) 0.16274(17) 0.77768(15) 0.0319(4) Uani 1 1 d . . .
H7_2 H -0.0483 0.1781 0.7379 0.038 Uiso 1 1 calc R . .
C8_2 C 0.01682(18) 0.07702(16) 0.84149(16) 0.0312(4) Uani 1 1 d . . .
H8_2 H -0.0804 0.0469 0.8307 0.037 Uiso 1 1 calc R . .
Li1 Li 0.1035(3) 0.3281(2) 1.2479(2) 0.0231(5) Uani 1 1 d . . .
Li2 Li -0.0555(4) -0.1165(3) 0.9391(3) 0.0378(7) Uani 1 1 d . . .
N1_3 N 0.14349(14) 0.27597(12) 1.41089(12) 0.0229(3) Uani 1 1 d . . .
C2_3 C 0.1875(2) 0.39345(16) 1.51048(15) 0.0298(4) Uani 1 1 d . . .
H2A_3 H 0.2461 0.3889 1.5929 0.036 Uiso 1 1 calc R . .
H2B_3 H 0.0977 0.3996 1.5077 0.036 Uiso 1 1 calc R . .
C3_3 C 0.27793(19) 0.51199(16) 1.49798(15) 0.0297(4) Uani 1 1 d . . .
H3A_3 H 0.2934 0.5878 1.5601 0.036 Uiso 1 1 calc R . .
H3B_3 H 0.3760 0.5138 1.5168 0.036 Uiso 1 1 calc R . .
N4_3 N 0.20568(14) 0.51742(12) 1.37187(12) 0.0234(3) Uani 1 1 d . . .
C5_3 C 0.07872(19) 0.54960(16) 1.34970(17) 0.0309(4) Uani 1 1 d . . .
H5A_3 H 0.1135 0.6429 1.3784 0.037 Uiso 1 1 calc R . .
H5B_3 H 0.0324 0.5166 1.3983 0.037 Uiso 1 1 calc R . .
C6_3 C -0.0344(2) 0.49233(16) 1.21118(18) 0.0336(4) Uani 1 1 d . . .
H6A_3 H -0.1167 0.5174 1.1973 0.040 Uiso 1 1 calc R . .
H6B_3 H 0.0122 0.5261 1.1630 0.040 Uiso 1 1 calc R . .
N7_3 N -0.09314(15) 0.35228(12) 1.16531(13) 0.0264(3) Uani 1 1 d . . .
C8_3 C 0.27029(19) 0.24572(18) 1.43137(17) 0.0322(4) Uani 1 1 d . . .
H8A_3 H 0.3470 0.3154 1.4308 0.048 Uiso 1 1 calc R . .
H8B_3 H 0.2387 0.1675 1.3646 0.048 Uiso 1 1 calc R . .
H8C_3 H 0.3098 0.2341 1.5124 0.048 Uiso 1 1 calc R . .
C9_3 C 0.02972(19) 0.16959(16) 1.41228(16) 0.0291(4) Uani 1 1 d . . .
H9A_3 H 0.0005 0.0914 1.3466 0.044 Uiso 1 1 calc R . .
H9B_3 H -0.0566 0.1875 1.3972 0.044 Uiso 1 1 calc R . .
H9C_3 H 0.0698 0.1594 1.4940 0.044 Uiso 1 1 calc R . .
C10_3 C 0.31389(19) 0.60921(16) 1.35222(17) 0.0308(4) Uani 1 1 d . . .
H10A_3 H 0.3969 0.5864 1.3667 0.046 Uiso 1 1 calc R . .
H10B_3 H 0.3500 0.6944 1.4108 0.046 Uiso 1 1 calc R . .
H10C_3 H 0.2668 0.6079 1.2661 0.046 Uiso 1 1 calc R . .
C11_3 C -0.20047(19) 0.29568(18) 1.20428(19) 0.0369(4) Uani 1 1 d . . .
H11A_3 H -0.1534 0.3275 1.2959 0.055 Uiso 1 1 calc R . .
H11B_3 H -0.2362 0.2032 1.1736 0.055 Uiso 1 1 calc R . .
H11C_3 H -0.2838 0.3183 1.1694 0.055 Uiso 1 1 calc R . .
C12_3 C -0.1649(2) 0.30361(17) 1.02791(17) 0.0339(4) Uani 1 1 d . . .
H12A_3 H -0.0935 0.3407 1.0010 0.051 Uiso 1 1 calc R . .
H12B_3 H -0.2480 0.3265 0.9933 0.051 Uiso 1 1 calc R . .
H12C_3 H -0.2012 0.2111 0.9978 0.051 Uiso 1 1 calc R . .
O1_4 O 0.3032(3) 0.8574(4) 0.5862(3) 0.0452(9) Uani 0.708(5) 1 d PDU A 1
C2_4 C 0.4285(3) 0.8999(3) 0.7065(3) 0.0400(7) Uani 0.708(5) 1 d PDU A 1
H2A_4 H 0.4581 0.8303 0.7205 0.048 Uiso 0.708(5) 1 calc PR A 1
H2B_4 H 0.4078 0.9325 0.7735 0.048 Uiso 0.708(5) 1 calc PR A 1
C3_4 C 0.5491(3) 1.0061(4) 0.7032(4) 0.0448(9) Uani 0.708(5) 1 d PDU A 1
H3A_4 H 0.6225 1.0682 0.7883 0.054 Uiso 0.708(5) 1 calc PR A 1
H3B_4 H 0.6004 0.9714 0.6655 0.054 Uiso 0.708(5) 1 calc PR A 1
C4_4 C 0.4637(6) 1.0666(4) 0.6217(5) 0.0337(8) Uani 0.708(5) 1 d PDU A 1
H4A_4 H 0.4958 1.0811 0.5593 0.040 Uiso 0.708(5) 1 calc PR A 1
H4B_4 H 0.4773 1.1484 0.6734 0.040 Uiso 0.708(5) 1 calc PR A 1
C5_4 C 0.3032(5) 0.9691(6) 0.5577(6) 0.0480(8) Uani 0.708(5) 1 d PDU A 1
H5A_4 H 0.2463 1.0029 0.5889 0.058 Uiso 0.708(5) 1 calc PR A 1
H5B_4 H 0.2571 0.9494 0.4661 0.058 Uiso 0.708(5) 1 calc PR A 1
O1_5 O 0.3160(8) 0.8618(10) 0.5642(9) 0.0452(9) Uani 0.292(5) 1 d PDU A 2
C2_5 C 0.4529(8) 0.8843(6) 0.6656(8) 0.0400(7) Uani 0.292(5) 1 d PDU A 2
H2A_5 H 0.5061 0.8453 0.6341 0.048 Uiso 0.292(5) 1 calc PR A 2
H2B_5 H 0.4353 0.8455 0.7252 0.048 Uiso 0.292(5) 1 calc PR A 2
C3_5 C 0.5459(10) 1.0271(7) 0.7316(10) 0.0448(9) Uani 0.292(5) 1 d PDU A 2
H3A_5 H 0.6470 1.0509 0.7433 0.054 Uiso 0.292(5) 1 calc PR A 2
H3B_5 H 0.5520 1.0561 0.8143 0.054 Uiso 0.292(5) 1 calc PR A 2
C4_5 C 0.4599(16) 1.0843(8) 0.6399(14) 0.0337(8) Uani 0.292(5) 1 d PDU A 2
H4A_5 H 0.4641 1.1643 0.6860 0.040 Uiso 0.292(5) 1 calc PR A 2
H4B_5 H 0.4989 1.1000 0.5818 0.040 Uiso 0.292(5) 1 calc PR A 2
C5_5 C 0.3030(13) 0.9787(13) 0.5704(16) 0.0480(8) Uani 0.292(5) 1 d PDU A 2
H5A_5 H 0.2486 0.9908 0.6159 0.058 Uiso 0.292(5) 1 calc PR A 2
H5B_5 H 0.2488 0.9794 0.4851 0.058 Uiso 0.292(5) 1 calc PR A 2

loop_
_atom_site_aniso_label
_atom_site_aniso_U_11
_atom_site_aniso_U_22
_atom_site_aniso_U_33
_atom_site_aniso_U_23
_atom_site_aniso_U_13
_atom_site_aniso_U_12
Ti1 0.02155(14) 0.01288(13) 0.01716(14) 0.00405(10) 0.01016(11) 0.00549(10)
C1_1 0.0275(8) 0.0151(7) 0.0170(7) 0.0023(6) 0.0115(6) 0.0081(6)
C2_1 0.0286(8) 0.0198(7) 0.0154(7) 0.0025(6) 0.0071(6) 0.0109(6)
C3_1 0.0231(8) 0.0195(8) 0.0246(8) -0.0029(6) 0.0094(7) 0.0025(6)
C4_1 0.0338(9) 0.0133(7) 0.0262(8) 0.0036(6) 0.0169(7) 0.0047(6)
C5_1 0.0294(8) 0.0155(7) 0.0206(8) 0.0046(6) 0.0122(7) 0.0102(6)
C1_2 0.0441(10) 0.0131(7) 0.0280(9) -0.0005(6) 0.0232(8) 0.0007(7)
C2_2 0.0531(11) 0.0154(7) 0.0246(8) 0.0069(6) 0.0184(8) 0.0163(8)
C3_2 0.0323(9) 0.0248(8) 0.0295(9) 0.0000(7) 0.0102(7) 0.0166(7)
C4_2 0.0277(8) 0.0248(8) 0.0349(9) -0.0015(7) 0.0201(8) 0.0042(7)
C5_2 0.0484(11) 0.0205(8) 0.0283(9) 0.0070(7) 0.0274(8) 0.0082(8)
C6_2 0.0534(11) 0.0266(9) 0.0189(8) 0.0095(7) 0.0168(8) 0.0209(8)
C7_2 0.0301(9) 0.0333(9) 0.0200(8) -0.0010(7) 0.0038(7) 0.0157(8)
C8_2 0.0235(8) 0.0253(8) 0.0282(9) -0.0073(7) 0.0125(7) -0.0002(7)
Li1 0.0258(13) 0.0211(13) 0.0222(13) 0.0061(10) 0.0114(11) 0.0109(11)
Li2 0.055(2) 0.0171(13) 0.0394(17) 0.0022(12) 0.0335(16) 0.0032(13)
N1_3 0.0265(7) 0.0196(6) 0.0208(7) 0.0049(5) 0.0115(6) 0.0086(5)
C2_3 0.0404(10) 0.0249(8) 0.0197(8) 0.0052(7) 0.0149(7) 0.0094(7)
C3_3 0.0332(9) 0.0235(8) 0.0185(8) 0.0012(6) 0.0081(7) 0.0049(7)
N4_3 0.0249(7) 0.0181(6) 0.0226(7) 0.0042(5) 0.0108(6) 0.0062(5)
C5_3 0.0320(9) 0.0186(8) 0.0371(10) 0.0012(7) 0.0152(8) 0.0114(7)
C6_3 0.0322(9) 0.0196(8) 0.0409(10) 0.0072(7) 0.0091(8) 0.0146(7)
N7_3 0.0232(7) 0.0183(6) 0.0297(7) 0.0044(6) 0.0075(6) 0.0086(5)
C8_3 0.0314(9) 0.0366(10) 0.0310(9) 0.0155(8) 0.0132(8) 0.0178(8)
C9_3 0.0374(9) 0.0232(8) 0.0271(9) 0.0085(7) 0.0186(8) 0.0095(7)
C10_3 0.0318(9) 0.0207(8) 0.0289(9) 0.0047(7) 0.0135(7) 0.0017(7)
C11_3 0.0271(9) 0.0326(10) 0.0454(11) 0.0082(8) 0.0154(8) 0.0118(8)
C12_3 0.0299(9) 0.0268(9) 0.0304(9) 0.0066(7) 0.0037(7) 0.0110(7)
O1_4 0.0370(9) 0.0280(8) 0.0552(15) -0.0008(9) 0.0183(9) 0.0095(7)
C2_4 0.0496(15) 0.0308(12) 0.0461(18) 0.0124(12) 0.0257(12) 0.0221(11)
C3_4 0.0353(11) 0.0541(17) 0.0278(19) 0.0050(14) 0.0096(11) 0.0112(11)
C4_4 0.0436(11) 0.0276(14) 0.0294(18) 0.0019(14) 0.0247(11) 0.0099(11)
C5_4 0.0404(11) 0.0445(14) 0.0473(17) 0.0185(13) 0.0129(10) 0.0137(10)
O1_5 0.0370(9) 0.0280(8) 0.0552(15) -0.0008(9) 0.0183(9) 0.0095(7)
C2_5 0.0496(15) 0.0308(12) 0.0461(18) 0.0124(12) 0.0257(12) 0.0221(11)
C3_5 0.0353(11) 0.0541(17) 0.0278(19) 0.0050(14) 0.0096(11) 0.0112(11)
C4_5 0.0436(11) 0.0276(14) 0.0294(18) 0.0019(14) 0.0247(11) 0.0099(11)
C5_5 0.0404(11) 0.0445(14) 0.0473(17) 0.0185(13) 0.0129(10) 0.0137(10)

loop_
_atom_type_symbol
_atom_type_description
_atom_type_scat_dispersion_real
_atom_type_scat_dispersion_imag
_atom_type_scat_source
C C 0.0033 0.0016 'International Tables Vol C Tables 4.2.6.8 and 6.1.1.4'
H H 0.0000 0.0000 'International Tables Vol C Tables 4.2.6.8 and 6.1.1.4'
Li Li -0.0003 0.0001 'International Tables Vol C Tables 4.2.6.8 and 6.1.1.4'
N N 0.0061 0.0033 'International Tables Vol C Tables 4.2.6.8 and 6.1.1.4'
O O 0.0106 0.0060 'International Tables Vol C Tables 4.2.6.8 and 6.1.1.4'
Ti Ti 0.2776 0.4457 'International Tables Vol C Tables 4.2.6.8 and 6.1.1.4'

loop_
_geom_angle_atom_site_label_1
_geom_angle_atom_site_label_2
_geom_angle_atom_site_label_3
_geom_angle
_geom_angle_site_symmetry_1
_geom_angle_site_symmetry_3
C2_2 Ti1 C8_2 67.29(7) . .
C2_2 Ti1 C7_2 93.54(6) . .
C8_2 Ti1 C7_2 35.50(7) . .
C2_2 Ti1 C3_2 35.67(6) . .
C8_2 Ti1 C3_2 93.35(6) . .
C7_2 Ti1 C3_2 104.02(6) . .
C2_2 Ti1 C5_1 144.50(6) . .
C8_2 Ti1 C5_1 104.07(6) . .
C7_2 Ti1 C5_1 96.76(6) . .
C3_2 Ti1 C5_1 159.21(6) . .
C2_2 Ti1 C4_2 68.19(6) . .
C8_2 Ti1 C4_2 103.74(6) . .
C7_2 Ti1 C4_2 93.11(6) . .
C3_2 Ti1 C4_2 35.06(7) . .
C5_1 Ti1 C4_2 144.37(6) . .
C2_2 Ti1 C6_2 103.79(6) . .
C8_2 Ti1 C6_2 67.69(7) . .
C7_2 Ti1 C6_2 34.86(7) . .
C3_2 Ti1 C6_2 92.99(6) . .
C5_1 Ti1 C6_2 103.99(6) . .
C4_2 Ti1 C6_2 67.24(7) . .
C2_2 Ti1 C5_2 93.66(6) . .
C8_2 Ti1 C5_2 93.16(6) . .
C7_2 Ti1 C5_2 67.27(7) . .
C3_2 Ti1 C5_2 67.57(6) . .
C5_1 Ti1 C5_2 121.64(6) . .
C4_2 Ti1 C5_2 34.98(7) . .
C6_2 Ti1 C5_2 34.72(7) . .
C2_2 Ti1 C2_1 97.47(6) . .
C8_2 Ti1 C2_1 123.38(6) . .
C7_2 Ti1 C2_1 145.86(6) . .
C3_2 Ti1 C2_1 103.69(6) . .
C5_1 Ti1 C2_1 57.19(6) . .
C4_2 Ti1 C2_1 120.99(6) . .
C6_2 Ti1 C2_1 158.69(6) . .
C5_2 Ti1 C2_1 143.32(6) . .
C2_2 Ti1 C4_1 151.50(6) . .
C8_2 Ti1 C4_1 136.38(6) . .
C7_2 Ti1 C4_1 114.87(6) . .
C3_2 Ti1 C4_1 130.06(6) . .
C5_1 Ti1 C4_1 35.22(6) . .
C4_2 Ti1 C4_1 110.32(6) . .
C6_2 Ti1 C4_1 101.26(6) . .
C5_2 Ti1 C4_1 99.31(6) . .
C2_1 Ti1 C4_1 57.79(6) . .
C2_2 Ti1 C1_2 35.18(7) . .
C8_2 Ti1 C1_2 35.28(7) . .
C7_2 Ti1 C1_2 68.71(7) . .
C3_2 Ti1 C1_2 68.66(7) . .
C5_1 Ti1 C1_2 120.84(6) . .
C4_2 Ti1 C1_2 94.64(6) . .
C6_2 Ti1 C1_2 94.39(6) . .
C5_2 Ti1 C1_2 105.21(6) . .
C2_1 Ti1 C1_2 103.91(6) . .
C4_1 Ti1 C1_2 154.15(6) . .
C2_2 Ti1 C3_1 116.97(6) . .
C8_2 Ti1 C3_1 155.96(6) . .
C7_2 Ti1 C3_1 149.45(6) . .
C3_2 Ti1 C3_1 102.18(6) . .
C5_1 Ti1 C3_1 57.77(6) . .
C4_2 Ti1 C3_1 99.45(6) . .
C6_2 Ti1 C3_1 128.68(6) . .
C5_2 Ti1 C3_1 109.64(6) . .
C2_1 Ti1 C3_1 35.07(6) . .
C4_1 Ti1 C3_1 34.59(6) . .
C1_2 Ti1 C3_1 136.84(6) . .
C2_1 C1_1 C5_1 102.02(13) . .
C2_1 C1_1 Li2 110.62(14) . 2_557
C5_1 C1_1 Li2 126.03(14) . 2_557
C2_1 C1_1 Li1 123.48(13) . .
C5_1 C1_1 Li1 114.32(12) . .
Li2 C1_1 Li1 81.58(12) 2_557 .
C2_1 C1_1 Ti1 71.38(8) . .
C5_1 C1_1 Ti1 70.33(8) . .
Li2 C1_1 Ti1 80.75(9) 2_557 .
Li1 C1_1 Ti1 160.34(10) . .
C3_1 C2_1 C1_1 111.86(14) . .
C3_1 C2_1 Ti1 73.25(9) . .
C1_1 C2_1 Ti1 73.20(8) . .
C3_1 C2_1 H2_1 124.1 . .
C1_1 C2_1 H2_1 124.1 . .
Ti1 C2_1 H2_1 121.0 . .
C4_1 C3_1 C2_1 107.13(14) . .
C4_1 C3_1 Ti1 72.24(9) . .
C2_1 C3_1 Ti1 71.68(9) . .
C4_1 C3_1 H3_1 126.4 . .
C2_1 C3_1 H3_1 126.4 . .
Ti1 C3_1 H3_1 121.4 . .
C3_1 C4_1 C5_1 106.95(14) . .
C3_1 C4_1 Ti1 73.17(9) . .
C5_1 C4_1 Ti1 71.14(8) . .
C3_1 C4_1 H4_1 126.5 . .
C5_1 C4_1 H4_1 126.5 . .
Ti1 C4_1 H4_1 121.0 . .
C4_1 C5_1 C1_1 112.04(14) . .
C4_1 C5_1 Ti1 73.63(9) . .
C1_1 C5_1 Ti1 73.95(8) . .
C4_1 C5_1 H5_1 124.0 . .
C1_1 C5_1 H5_1 124.0 . .
Ti1 C5_1 H5_1 120.0 . .
C2_2 C1_2 C8_2 129.57(15) . .
C2_2 C1_2 Li2 125.24(16) . .
C8_2 C1_2 Li2 104.37(16) . .
C2_2 C1_2 Li2 118.05(15) . 2_557
C8_2 C1_2 Li2 84.16(14) . 2_557
Li2 C1_2 Li2 70.59(13) . 2_557
C2_2 C1_2 Ti1 70.35(9) . .
C8_2 C1_2 Ti1 70.39(9) . .
Li2 C1_2 Ti1 150.28(11) . .
Li2 C1_2 Ti1 79.72(9) 2_557 .
C1_2 C2_2 C3_2 137.97(16) . .
C1_2 C2_2 Ti1 74.47(10) . .
C3_2 C2_2 Ti1 72.76(9) . .
C1_2 C2_2 H2_2 111.0 . .
C3_2 C2_2 H2_2 111.0 . .
Ti1 C2_2 H2_2 141.9 . .
C4_2 C3_2 C2_2 134.40(16) . .
C4_2 C3_2 Ti1 72.70(9) . .
C2_2 C3_2 Ti1 71.57(9) . .
C4_2 C3_2 H3_2 112.8 . .
C2_2 C3_2 H3_2 112.8 . .
Ti1 C3_2 H3_2 142.3 . .
C3_2 C4_2 C5_2 135.12(16) . .
C3_2 C4_2 Ti1 72.24(9) . .
C5_2 C4_2 Ti1 72.82(9) . .
C3_2 C4_2 H4_2 112.4 . .
C5_2 C4_2 H4_2 112.4 . .
Ti1 C4_2 H4_2 141.8 . .
C6_2 C5_2 C4_2 134.83(16) . .
C6_2 C5_2 Ti1 72.54(9) . .
C4_2 C5_2 Ti1 72.19(9) . .
C6_2 C5_2 H5_2 112.6 . .
C4_2 C5_2 H5_2 112.6 . .
Ti1 C5_2 H5_2 142.1 . .
C5_2 C6_2 C7_2 135.42(16) . .
C5_2 C6_2 Ti1 72.74(10) . .
C7_2 C6_2 Ti1 72.05(10) . .
C5_2 C6_2 H6_2 112.3 . .
C7_2 C6_2 H6_2 112.3 . .
Ti1 C6_2 H6_2 142.9 . .
C6_2 C7_2 C8_2 134.38(16) . .
C6_2 C7_2 Ti1 73.10(10) . .
C8_2 C7_2 Ti1 71.81(10) . .
C6_2 C7_2 H7_2 112.8 . .
C8_2 C7_2 H7_2 112.8 . .
Ti1 C7_2 H7_2 141.0 . .
C7_2 C8_2 C1_2 138.29(16) . .
C7_2 C8_2 Ti1 72.70(10) . .
C1_2 C8_2 Ti1 74.33(10) . .
C7_2 C8_2 Li2 130.25(13) . 2_557
C1_2 C8_2 Li2 61.76(12) . 2_557
Ti1 C8_2 Li2 75.03(9) . 2_557
C7_2 C8_2 H8_2 110.9 . .
C1_2 C8_2 H8_2 110.9 . .
Ti1 C8_2 H8_2 142.8 . .
Li2 C8_2 H8_2 75.9 2_557 .
N7_3 Li1 N4_3 87.95(11) . .
N7_3 Li1 N1_3 115.51(13) . .
N4_3 Li1 N1_3 85.96(11) . .
N7_3 Li1 C1_1 116.54(13) . .
N4_3 Li1 C1_1 108.62(13) . .
N1_3 Li1 C1_1 126.13(13) . .
N7_3 Li1 Li2 103.10(13) . 2_557
N4_3 Li1 Li2 157.66(14) . 2_557
N1_3 Li1 Li2 105.96(12) . 2_557
C1_1 Li1 Li2 49.09(9) . 2_557
C1_2 Li2 C1_1 145.66(16) . 2_557
C1_2 Li2 C1_2 109.41(13) . 2_557
C1_1 Li2 C1_2 104.30(13) 2_557 2_557
C1_2 Li2 Li2 56.73(12) . 2_557
C1_1 Li2 Li2 156.2(2) 2_557 2_557
C1_2 Li2 Li2 52.68(11) 2_557 2_557
C1_2 Li2 C8_2 115.73(14) . 2_557
C1_1 Li2 C8_2 95.89(12) 2_557 2_557
C1_2 Li2 C8_2 34.08(8) 2_557 2_557
Li2 Li2 C8_2 68.39(14) 2_557 2_557
C1_2 Li2 Li1 96.85(12) . 2_557
C1_1 Li2 Li1 49.33(9) 2_557 2_557
C1_2 Li2 Li1 153.62(14) 2_557 2_557
Li2 Li2 Li1 153.49(19) 2_557 2_557
C8_2 Li2 Li1 133.68(14) 2_557 2_557
C1_2 Li2 Ti1 161.52(14) . 2_557
C1_1 Li2 Ti1 52.70(7) 2_557 2_557
C1_2 Li2 Ti1 52.15(7) 2_557 2_557
Li2 Li2 Ti1 104.81(16) 2_557 2_557
C8_2 Li2 Ti1 49.33(6) 2_557 2_557
Li1 Li2 Ti1 101.63(10) 2_557 2_557
C8_3 N1_3 C2_3 110.79(14) . .
C8_3 N1_3 C9_3 108.34(13) . .
C2_3 N1_3 C9_3 109.21(12) . .
C8_3 N1_3 Li1 101.91(12) . .
C2_3 N1_3 Li1 104.45(12) . .
C9_3 N1_3 Li1 121.78(13) . .
N1_3 C2_3 C3_3 112.70(13) . .
N1_3 C2_3 H2A_3 109.1 . .
C3_3 C2_3 H2A_3 109.1 . .
N1_3 C2_3 H2B_3 109.1 . .
C3_3 C2_3 H2B_3 109.1 . .
H2A_3 C2_3 H2B_3 107.8 . .
N4_3 C3_3 C2_3 112.26(13) . .
N4_3 C3_3 H3A_3 109.2 . .
C2_3 C3_3 H3A_3 109.2 . .
N4_3 C3_3 H3B_3 109.2 . .
C2_3 C3_3 H3B_3 109.2 . .
H3A_3 C3_3 H3B_3 107.9 . .
C3_3 N4_3 C10_3 109.91(13) . .
C3_3 N4_3 C5_3 112.27(13) . .
C10_3 N4_3 C5_3 110.40(13) . .
C3_3 N4_3 Li1 105.44(12) . .
C10_3 N4_3 Li1 115.96(12) . .
C5_3 N4_3 Li1 102.67(12) . .
N4_3 C5_3 C6_3 110.21(13) . .
N4_3 C5_3 H5A_3 109.6 . .
C6_3 C5_3 H5A_3 109.6 . .
N4_3 C5_3 H5B_3 109.6 . .
C6_3 C5_3 H5B_3 109.6 . .
H5A_3 C5_3 H5B_3 108.1 . .
N7_3 C6_3 C5_3 111.43(14) . .
N7_3 C6_3 H6A_3 109.3 . .
C5_3 C6_3 H6A_3 109.3 . .
N7_3 C6_3 H6B_3 109.3 . .
C5_3 C6_3 H6B_3 109.3 . .
H6A_3 C6_3 H6B_3 108.0 . .
C11_3 N7_3 C12_3 108.96(14) . .
C11_3 N7_3 C6_3 111.37(14) . .
C12_3 N7_3 C6_3 109.54(14) . .
C11_3 N7_3 Li1 114.12(13) . .
C12_3 N7_3 Li1 111.90(13) . .
C6_3 N7_3 Li1 100.71(12) . .
N1_3 C8_3 H8A_3 109.5 . .
N1_3 C8_3 H8B_3 109.5 . .
H8A_3 C8_3 H8B_3 109.5 . .
N1_3 C8_3 H8C_3 109.5 . .
H8A_3 C8_3 H8C_3 109.5 . .
H8B_3 C8_3 H8C_3 109.5 . .
N1_3 C9_3 H9A_3 109.5 . .
N1_3 C9_3 H9B_3 109.5 . .
H9A_3 C9_3 H9B_3 109.5 . .
N1_3 C9_3 H9C_3 109.5 . .
H9A_3 C9_3 H9C_3 109.5 . .
H9B_3 C9_3 H9C_3 109.5 . .
N4_3 C10_3 H10A_3 109.5 . .
N4_3 C10_3 H10B_3 109.5 . .
H10A_3 C10_3 H10B_3 109.5 . .
N4_3 C10_3 H10C_3 109.5 . .
H10A_3 C10_3 H10C_3 109.5 . .
H10B_3 C10_3 H10C_3 109.5 . .
N7_3 C11_3 H11A_3 109.5 . .
N7_3 C11_3 H11B_3 109.5 . .
H11A_3 C11_3 H11B_3 109.5 . .
N7_3 C11_3 H11C_3 109.5 . .
H11A_3 C11_3 H11C_3 109.5 . .
H11B_3 C11_3 H11C_3 109.5 . .
N7_3 C12_3 H12A_3 109.5 . .
N7_3 C12_3 H12B_3 109.5 . .
H12A_3 C12_3 H12B_3 109.5 . .
N7_3 C12_3 H12C_3 109.5 . .
H12A_3 C12_3 H12C_3 109.5 . .
H12B_3 C12_3 H12C_3 109.5 . .

loop_
_geom_bond_atom_site_label_1
_geom_bond_atom_site_label_2
_geom_bond_distance
_geom_bond_site_symmetry_2
Ti1 C2_2 2.3102(17) .
Ti1 C8_2 2.3122(17) .
Ti1 C7_2 2.3238(17) .
Ti1 C3_2 2.3257(16) .
Ti1 C5_1 2.3258(15) .
Ti1 C4_2 2.3316(16) .
Ti1 C6_2 2.3372(17) .
Ti1 C5_2 2.3398(16) .
Ti1 C2_1 2.3497(15) .
Ti1 C4_1 2.3581(16) .
Ti1 C1_2 2.3634(17) .
Ti1 C3_1 2.3701(16) .
C1_1 C2_1 1.437(2) .
C1_1 C5_1 1.442(2) .
C1_1 Li2 2.166(3) 2_557
C1_1 Li1 2.174(3) .
C2_1 C3_1 1.422(2) .
C2_1 H2_1 0.9500 .
C3_1 C4_1 1.406(2) .
C3_1 H3_1 0.9500 .
C4_1 C5_1 1.418(2) .
C4_1 H4_1 0.9500 .
C5_1 H5_1 0.9500 .
C1_2 C2_2 1.413(3) .
C1_2 C8_2 1.418(3) .
C1_2 Li2 2.120(3) .
C1_2 Li2 2.229(3) 2_557
C2_2 C3_2 1.420(3) .
C2_2 H2_2 0.9500 .
C3_2 C4_2 1.403(3) .
C3_2 H3_2 0.9500 .
C4_2 C5_2 1.404(3) .
C4_2 H4_2 0.9500 .
C5_2 C6_2 1.396(3) .
C5_2 H5_2 0.9500 .
C6_2 C7_2 1.396(3) .
C6_2 H6_2 0.9500 .
C7_2 C8_2 1.413(3) .
C7_2 H7_2 0.9500 .
C8_2 Li2 2.517(3) 2_557
C8_2 H8_2 0.9500 .
Li1 N7_3 2.110(3) .
Li1 N4_3 2.114(3) .
Li1 N1_3 2.143(3) .
Li1 Li2 2.835(4) 2_557
Li2 C1_1 2.166(3) 2_557
Li2 C1_2 2.229(3) 2_557
Li2 Li2 2.514(6) 2_557
Li2 C8_2 2.517(3) 2_557
Li2 Li1 2.835(4) 2_557
Li2 Ti1 2.945(3) 2_557
N1_3 C8_3 1.468(2) .
N1_3 C2_3 1.477(2) .
N1_3 C9_3 1.478(2) .
C2_3 C3_3 1.520(2) .
C2_3 H2A_3 0.9900 .
C2_3 H2B_3 0.9900 .
C3_3 N4_3 1.471(2) .
C3_3 H3A_3 0.9900 .
C3_3 H3B_3 0.9900 .
N4_3 C10_3 1.472(2) .
N4_3 C5_3 1.480(2) .
C5_3 C6_3 1.520(3) .
C5_3 H5A_3 0.9900 .
C5_3 H5B_3 0.9900 .
C6_3 N7_3 1.480(2) .
C6_3 H6A_3 0.9900 .
C6_3 H6B_3 0.9900 .
N7_3 C11_3 1.462(2) .
N7_3 C12_3 1.470(2) .
C8_3 H8A_3 0.9800 .
C8_3 H8B_3 0.9800 .
C8_3 H8C_3 0.9800 .
C9_3 H9A_3 0.9800 .
C9_3 H9B_3 0.9800 .
C9_3 H9C_3 0.9800 .
C10_3 H10A_3 0.9800 .
C10_3 H10B_3 0.9800 .
C10_3 H10C_3 0.9800 .
C11_3 H11A_3 0.9800 .
C11_3 H11B_3 0.9800 .
C11_3 H11C_3 0.9800 .
C12_3 H12A_3 0.9800 .
C12_3 H12B_3 0.9800 .
C12_3 H12C_3 0.9800 .

loop_
_geom_torsion_atom_site_label_1
_geom_torsion_atom_site_label_2
_geom_torsion_atom_site_label_3
_geom_torsion_atom_site_label_4
_geom_torsion
_geom_torsion_site_symmetry_1
_geom_torsion_site_symmetry_4
C2_2 Ti1 C1_1 C2_1 75.54(10) . .
C8_2 Ti1 C1_1 C2_1 143.58(10) . .
C7_2 Ti1 C1_1 C2_1 177.04(9) . .
C3_2 Ti1 C1_1 C2_1 43.42(12) . .
C5_1 Ti1 C1_1 C2_1 -110.72(13) . .
C4_2 Ti1 C1_1 C2_1 -3.58(19) . .
C6_2 Ti1 C1_1 C2_1 -151.64(10) . .
C5_2 Ti1 C1_1 C2_1 -103.04(17) . .
C4_1 Ti1 C1_1 C2_1 -75.33(10) . .
C1_2 Ti1 C1_1 C2_1 108.20(10) . .
C3_1 Ti1 C1_1 C2_1 -35.19(9) . .
C2_2 Ti1 C1_1 C5_1 -173.74(9) . .
C8_2 Ti1 C1_1 C5_1 -105.70(10) . .
C7_2 Ti1 C1_1 C5_1 -72.25(10) . .
C3_2 Ti1 C1_1 C5_1 154.14(10) . .
C4_2 Ti1 C1_1 C5_1 107.14(16) . .
C6_2 Ti1 C1_1 C5_1 -40.92(12) . .
C5_2 Ti1 C1_1 C5_1 7.7(2) . .
C2_1 Ti1 C1_1 C5_1 110.72(13) . .
C4_1 Ti1 C1_1 C5_1 35.39(9) . .
C1_2 Ti1 C1_1 C5_1 -141.08(10) . .
C3_1 Ti1 C1_1 C5_1 75.53(10) . .
C2_2 Ti1 C1_1 Li2 -40.02(12) . 2_557
C8_2 Ti1 C1_1 Li2 28.02(12) . 2_557
C7_2 Ti1 C1_1 Li2 61.48(12) . 2_557
C3_2 Ti1 C1_1 Li2 -72.14(13) . 2_557
C5_1 Ti1 C1_1 Li2 133.72(15) . 2_557
C4_2 Ti1 C1_1 Li2 -119.14(17) . 2_557
C6_2 Ti1 C1_1 Li2 92.80(13) . 2_557
C5_2 Ti1 C1_1 Li2 141.40(17) . 2_557
C2_1 Ti1 C1_1 Li2 -115.56(14) . 2_557
C4_1 Ti1 C1_1 Li2 169.11(12) . 2_557
C1_2 Ti1 C1_1 Li2 -7.36(12) . 2_557
C3_1 Ti1 C1_1 Li2 -150.75(12) . 2_557
C2_2 Ti1 C1_1 Li1 -66.3(3) . .
C8_2 Ti1 C1_1 Li1 1.7(3) . .
C7_2 Ti1 C1_1 Li1 35.2(3) . .
C3_2 Ti1 C1_1 Li1 -98.5(3) . .
C5_1 Ti1 C1_1 Li1 107.4(3) . .
C4_2 Ti1 C1_1 Li1 -145.5(3) . .
C6_2 Ti1 C1_1 Li1 66.5(3) . .
C5_2 Ti1 C1_1 Li1 115.1(3) . .
C2_1 Ti1 C1_1 Li1 -141.9(3) . .
C4_1 Ti1 C1_1 Li1 142.8(3) . .
C1_2 Ti1 C1_1 Li1 -33.7(3) . .
C3_1 Ti1 C1_1 Li1 -177.1(3) . .
C5_1 C1_1 C2_1 C3_1 -0.68(16) . .
Li2 C1_1 C2_1 C3_1 135.60(14) 2_557 .
Li1 C1_1 C2_1 C3_1 -130.88(15) . .
Ti1 C1_1 C2_1 C3_1 63.55(11) . .
C5_1 C1_1 C2_1 Ti1 -64.22(9) . .
Li2 C1_1 C2_1 Ti1 72.06(11) 2_557 .
Li1 C1_1 C2_1 Ti1 165.58(13) . .
C2_2 Ti1 C2_1 C3_1 127.53(10) . .
C8_2 Ti1 C2_1 C3_1 -164.79(9) . .
C7_2 Ti1 C2_1 C3_1 -124.75(12) . .
C3_2 Ti1 C2_1 C3_1 91.76(10) . .
C5_1 Ti1 C2_1 C3_1 -79.28(10) . .
C4_2 Ti1 C2_1 C3_1 58.52(11) . .
C6_2 Ti1 C2_1 C3_1 -48.8(2) . .
C5_2 Ti1 C2_1 C3_1 21.05(15) . .
C4_1 Ti1 C2_1 C3_1 -37.24(9) . .
C1_2 Ti1 C2_1 C3_1 162.77(10) . .
C2_2 Ti1 C2_1 C1_1 -112.67(9) . .
C8_2 Ti1 C2_1 C1_1 -44.99(11) . .
C7_2 Ti1 C2_1 C1_1 -4.95(15) . .
C3_2 Ti1 C2_1 C1_1 -148.44(9) . .
C5_1 Ti1 C2_1 C1_1 40.52(9) . .
C4_2 Ti1 C2_1 C1_1 178.33(9) . .
C6_2 Ti1 C2_1 C1_1 71.0(2) . .
C5_2 Ti1 C2_1 C1_1 140.85(11) . .
C4_1 Ti1 C2_1 C1_1 82.56(10) . .
C1_2 Ti1 C2_1 C1_1 -77.43(10) . .
C3_1 Ti1 C2_1 C1_1 119.80(13) . .
C1_1 C2_1 C3_1 C4_1 0.49(17) . .
Ti1 C2_1 C3_1 C4_1 64.01(11) . .
C1_1 C2_1 C3_1 Ti1 -63.51(11) . .
C2_2 Ti1 C3_1 C4_1 -177.49(9) . .
C8_2 Ti1 C3_1 C4_1 -83.05(18) . .
C7_2 Ti1 C3_1 C4_1 -0.72(17) . .
C3_2 Ti1 C3_1 C4_1 147.87(10) . .
C5_1 Ti1 C3_1 C4_1 -38.11(9) . .
C4_2 Ti1 C3_1 C4_1 112.25(10) . .
C6_2 Ti1 C3_1 C4_1 43.92(12) . .
C5_2 Ti1 C3_1 C4_1 77.59(10) . .
C2_1 Ti1 C3_1 C4_1 -115.58(13) . .
C1_2 Ti1 C3_1 C4_1 -140.44(10) . .
C2_2 Ti1 C3_1 C2_1 -61.91(11) . .
C8_2 Ti1 C3_1 C2_1 32.5(2) . .
C7_2 Ti1 C3_1 C2_1 114.86(13) . .
C3_2 Ti1 C3_1 C2_1 -96.55(10) . .
C5_1 Ti1 C3_1 C2_1 77.47(10) . .
C4_2 Ti1 C3_1 C2_1 -132.17(10) . .
C6_2 Ti1 C3_1 C2_1 159.50(9) . .
C5_2 Ti1 C3_1 C2_1 -166.83(9) . .
C4_1 Ti1 C3_1 C2_1 115.58(13) . .
C1_2 Ti1 C3_1 C2_1 -24.86(13) . .
C2_1 C3_1 C4_1 C5_1 -0.07(17) . .
Ti1 C3_1 C4_1 C5_1 63.57(10) . .
C2_1 C3_1 C4_1 Ti1 -63.64(10) . .
C2_2 Ti1 C4_1 C3_1 4.69(17) . .
C8_2 Ti1 C4_1 C3_1 144.12(10) . .
C7_2 Ti1 C4_1 C3_1 179.60(9) . .
C3_2 Ti1 C4_1 C3_1 -42.79(12) . .
C5_1 Ti1 C4_1 C3_1 115.16(14) . .
C4_2 Ti1 C4_1 C3_1 -76.79(11) . .
C6_2 Ti1 C4_1 C3_1 -146.49(10) . .
C5_2 Ti1 C4_1 C3_1 -111.24(10) . .
C2_1 Ti1 C4_1 C3_1 37.77(9) . .
C1_2 Ti1 C4_1 C3_1 87.37(17) . .
C2_2 Ti1 C4_1 C5_1 -110.47(14) . .
C8_2 Ti1 C4_1 C5_1 28.96(14) . .
C7_2 Ti1 C4_1 C5_1 64.44(11) . .
C3_2 Ti1 C4_1 C5_1 -157.95(10) . .
C4_2 Ti1 C4_1 C5_1 168.05(10) . .
C6_2 Ti1 C4_1 C5_1 98.35(10) . .
C5_2 Ti1 C4_1 C5_1 133.60(10) . .
C2_1 Ti1 C4_1 C5_1 -77.39(10) . .
C1_2 Ti1 C4_1 C5_1 -27.8(2) . .
C3_1 Ti1 C4_1 C5_1 -115.16(14) . .
C3_1 C4_1 C5_1 C1_1 -0.37(18) . .
Ti1 C4_1 C5_1 C1_1 64.55(11) . .
C3_1 C4_1 C5_1 Ti1 -64.92(11) . .
C2_1 C1_1 C5_1 C4_1 0.63(16) . .
Li2 C1_1 C5_1 C4_1 -126.25(16) 2_557 .
Li1 C1_1 C5_1 C4_1 136.28(14) . .
Ti1 C1_1 C5_1 C4_1 -64.36(11) . .
C2_1 C1_1 C5_1 Ti1 64.99(9) . .
Li2 C1_1 C5_1 Ti1 -61.89(14) 2_557 .
Li1 C1_1 C5_1 Ti1 -159.37(12) . .
C2_2 Ti1 C5_1 C4_1 129.65(12) . .
C8_2 Ti1 C5_1 C4_1 -159.85(10) . .
C7_2 Ti1 C5_1 C4_1 -124.49(10) . .
C3_2 Ti1 C5_1 C4_1 54.1(2) . .
C4_2 Ti1 C5_1 C4_1 -19.47(16) . .
C6_2 Ti1 C5_1 C4_1 -89.78(11) . .
C5_2 Ti1 C5_1 C4_1 -57.08(12) . .
C2_1 Ti1 C5_1 C4_1 79.27(10) . .
C1_2 Ti1 C5_1 C4_1 166.30(10) . .
C3_1 Ti1 C5_1 C4_1 37.40(10) . .
C2_2 Ti1 C5_1 C1_1 10.21(15) . .
C8_2 Ti1 C5_1 C1_1 80.71(10) . .
C7_2 Ti1 C5_1 C1_1 116.07(10) . .
C3_2 Ti1 C5_1 C1_1 -65.4(2) . .
C4_2 Ti1 C5_1 C1_1 -138.91(11) . .
C6_2 Ti1 C5_1 C1_1 150.78(9) . .
C5_2 Ti1 C5_1 C1_1 -176.52(9) . .
C2_1 Ti1 C5_1 C1_1 -40.17(9) . .
C4_1 Ti1 C5_1 C1_1 -119.44(14) . .
C1_2 Ti1 C5_1 C1_1 46.86(11) . .
C3_1 Ti1 C5_1 C1_1 -82.04(10) . .
C8_2 Ti1 C1_2 C2_2 147.69(15) . .
C7_2 Ti1 C1_2 C2_2 131.89(11) . .
C3_2 Ti1 C1_2 C2_2 16.33(10) . .
C5_1 Ti1 C1_2 C2_2 -143.02(10) . .
C4_2 Ti1 C1_2 C2_2 40.36(11) . .
C6_2 Ti1 C1_2 C2_2 107.83(10) . .
C5_2 Ti1 C1_2 C2_2 74.28(11) . .
C2_1 Ti1 C1_2 C2_2 -83.17(10) . .
C4_1 Ti1 C1_2 C2_2 -124.76(15) . .
C3_1 Ti1 C1_2 C2_2 -68.76(12) . .
C2_2 Ti1 C1_2 C8_2 -147.69(15) . .
C7_2 Ti1 C1_2 C8_2 -15.80(9) . .
C3_2 Ti1 C1_2 C8_2 -131.36(11) . .
C5_1 Ti1 C1_2 C8_2 69.29(11) . .
C4_2 Ti1 C1_2 C8_2 -107.34(10) . .
C6_2 Ti1 C1_2 C8_2 -39.86(10) . .
C5_2 Ti1 C1_2 C8_2 -73.41(11) . .
C2_1 Ti1 C1_2 C8_2 129.14(10) . .
C4_1 Ti1 C1_2 C8_2 87.54(17) . .
C3_1 Ti1 C1_2 C8_2 143.55(10) . .
C2_2 Ti1 C1_2 Li2 127.6(3) . .
C8_2 Ti1 C1_2 Li2 -84.7(3) . .
C7_2 Ti1 C1_2 Li2 -100.5(3) . .
C3_2 Ti1 C1_2 Li2 143.9(3) . .
C5_1 Ti1 C1_2 Li2 -15.4(3) . .
C4_2 Ti1 C1_2 Li2 168.0(3) . .
C6_2 Ti1 C1_2 Li2 -124.6(3) . .
C5_2 Ti1 C1_2 Li2 -158.1(3) . .
C2_1 Ti1 C1_2 Li2 44.4(3) . .
C4_1 Ti1 C1_2 Li2 2.8(4) . .
C3_1 Ti1 C1_2 Li2 58.9(3) . .
C2_2 Ti1 C1_2 Li2 124.90(15) . 2_557
C8_2 Ti1 C1_2 Li2 -87.41(14) . 2_557
C7_2 Ti1 C1_2 Li2 -103.21(12) . 2_557
C3_2 Ti1 C1_2 Li2 141.23(12) . 2_557
C5_1 Ti1 C1_2 Li2 -18.12(13) . 2_557
C4_2 Ti1 C1_2 Li2 165.26(12) . 2_557
C6_2 Ti1 C1_2 Li2 -127.27(12) . 2_557
C5_2 Ti1 C1_2 Li2 -160.82(11) . 2_557
C2_1 Ti1 C1_2 Li2 41.73(12) . 2_557
C4_1 Ti1 C1_2 Li2 0.1(2) . 2_557
C3_1 Ti1 C1_2 Li2 56.14(14) . 2_557
C8_2 C1_2 C2_2 C3_2 0.9(3) . .
Li2 C1_2 C2_2 C3_2 168.89(18) . .
Li2 C1_2 C2_2 C3_2 -106.0(2) 2_557 .
Ti1 C1_2 C2_2 C3_2 -39.8(2) . .
C8_2 C1_2 C2_2 Ti1 40.78(16) . .
Li2 C1_2 C2_2 Ti1 -151.26(15) . .
Li2 C1_2 C2_2 Ti1 -66.12(13) 2_557 .
C8_2 Ti1 C2_2 C1_2 -19.55(9) . .
C7_2 Ti1 C2_2 C1_2 -44.03(10) . .
C3_2 Ti1 C2_2 C1_2 -153.31(15) . .
C5_1 Ti1 C2_2 C1_2 62.82(14) . .
C4_2 Ti1 C2_2 C1_2 -135.96(11) . .
C6_2 Ti1 C2_2 C1_2 -77.79(11) . .
C5_2 Ti1 C2_2 C1_2 -111.44(10) . .
C2_1 Ti1 C2_2 C1_2 103.59(10) . .
C4_1 Ti1 C2_2 C1_2 131.35(13) . .
C3_1 Ti1 C2_2 C1_2 134.33(10) . .
C8_2 Ti1 C2_2 C3_2 133.76(11) . .
C7_2 Ti1 C2_2 C3_2 109.28(11) . .
C5_1 Ti1 C2_2 C3_2 -143.87(11) . .
C4_2 Ti1 C2_2 C3_2 17.35(10) . .
C6_2 Ti1 C2_2 C3_2 75.52(11) . .
C5_2 Ti1 C2_2 C3_2 41.87(11) . .
C2_1 Ti1 C2_2 C3_2 -103.10(10) . .
C4_1 Ti1 C2_2 C3_2 -75.34(16) . .
C1_2 Ti1 C2_2 C3_2 153.31(15) . .
C3_1 Ti1 C2_2 C3_2 -72.36(11) . .
C1_2 C2_2 C3_2 C4_2 0.2(3) . .
Ti1 C2_2 C3_2 C4_2 -40.09(19) . .
C1_2 C2_2 C3_2 Ti1 40.3(2) . .
C2_2 Ti1 C3_2 C4_2 151.19(16) . .
C8_2 Ti1 C3_2 C4_2 109.32(11) . .
C7_2 Ti1 C3_2 C4_2 75.01(11) . .
C5_1 Ti1 C3_2 C4_2 -103.50(18) . .
C6_2 Ti1 C3_2 C4_2 41.51(11) . .
C5_2 Ti1 C3_2 C4_2 17.29(10) . .
C2_1 Ti1 C3_2 C4_2 -125.12(10) . .
C4_1 Ti1 C3_2 C4_2 -65.91(12) . .
C1_2 Ti1 C3_2 C4_2 135.06(12) . .
C3_1 Ti1 C3_2 C4_2 -89.14(11) . .
C8_2 Ti1 C3_2 C2_2 -41.87(11) . .
C7_2 Ti1 C3_2 C2_2 -76.18(11) . .
C5_1 Ti1 C3_2 C2_2 105.31(18) . .
C4_2 Ti1 C3_2 C2_2 -151.19(16) . .
C6_2 Ti1 C3_2 C2_2 -109.67(11) . .
C5_2 Ti1 C3_2 C2_2 -133.90(11) . .
C2_1 Ti1 C3_2 C2_2 83.69(10) . .
C4_1 Ti1 C3_2 C2_2 142.90(10) . .
C1_2 Ti1 C3_2 C2_2 -16.13(10) . .
C3_1 Ti1 C3_2 C2_2 119.67(10) . .
C2_2 C3_2 C4_2 C5_2 -0.7(3) . .
Ti1 C3_2 C4_2 C5_2 -40.44(19) . .
C2_2 C3_2 C4_2 Ti1 39.78(18) . .
C2_2 Ti1 C4_2 C3_2 -17.62(10) . .
C8_2 Ti1 C4_2 C3_2 -75.89(11) . .
C7_2 Ti1 C4_2 C3_2 -110.19(11) . .
C5_1 Ti1 C4_2 C3_2 143.66(11) . .
C6_2 Ti1 C4_2 C3_2 -134.13(11) . .
C5_2 Ti1 C4_2 C3_2 -151.37(16) . .
C2_1 Ti1 C4_2 C3_2 67.97(11) . .
C4_1 Ti1 C4_2 C3_2 131.83(10) . .
C1_2 Ti1 C4_2 C3_2 -41.31(11) . .
C3_1 Ti1 C4_2 C3_2 97.76(11) . .
C2_2 Ti1 C4_2 C5_2 133.75(11) . .
C8_2 Ti1 C4_2 C5_2 75.48(11) . .
C7_2 Ti1 C4_2 C5_2 41.18(11) . .
C3_2 Ti1 C4_2 C5_2 151.37(16) . .
C5_1 Ti1 C4_2 C5_2 -64.97(14) . .
C6_2 Ti1 C4_2 C5_2 17.24(10) . .
C2_1 Ti1 C4_2 C5_2 -140.66(10) . .
C4_1 Ti1 C4_2 C5_2 -76.80(11) . .
C1_2 Ti1 C4_2 C5_2 110.06(11) . .
C3_1 Ti1 C4_2 C5_2 -110.87(10) . .
C3_2 C4_2 C5_2 C6_2 0.1(3) . .
Ti1 C4_2 C5_2 C6_2 -40.21(19) . .
C3_2 C4_2 C5_2 Ti1 40.29(19) . .
C2_2 Ti1 C5_2 C6_2 109.10(11) . .
C8_2 Ti1 C5_2 C6_2 41.67(11) . .
C7_2 Ti1 C5_2 C6_2 16.79(10) . .
C3_2 Ti1 C5_2 C6_2 133.99(11) . .
C5_1 Ti1 C5_2 C6_2 -66.99(11) . .
C4_2 Ti1 C5_2 C6_2 151.32(15) . .
C2_1 Ti1 C5_2 C6_2 -143.21(11) . .
C4_1 Ti1 C5_2 C6_2 -96.37(10) . .
C1_2 Ti1 C5_2 C6_2 75.33(11) . .
C3_1 Ti1 C5_2 C6_2 -130.56(10) . .
C2_2 Ti1 C5_2 C4_2 -42.22(11) . .
C8_2 Ti1 C5_2 C4_2 -109.65(10) . .
C7_2 Ti1 C5_2 C4_2 -134.53(11) . .
C3_2 Ti1 C5_2 C4_2 -17.32(10) . .
C5_1 Ti1 C5_2 C4_2 141.69(10) . .
C6_2 Ti1 C5_2 C4_2 -151.32(15) . .
C2_1 Ti1 C5_2 C4_2 65.47(14) . .
C4_1 Ti1 C5_2 C4_2 112.31(10) . .
C1_2 Ti1 C5_2 C4_2 -75.98(11) . .
C3_1 Ti1 C5_2 C4_2 78.13(11) . .
C4_2 C5_2 C6_2 C7_2 0.9(3) . .
Ti1 C5_2 C6_2 C7_2 -39.2(2) . .
C4_2 C5_2 C6_2 Ti1 40.11(19) . .
C2_2 Ti1 C6_2 C5_2 -76.18(11) . .
C8_2 Ti1 C6_2 C5_2 -134.15(11) . .
C7_2 Ti1 C6_2 C5_2 -152.22(15) . .
C3_2 Ti1 C6_2 C5_2 -41.75(10) . .
C5_1 Ti1 C6_2 C5_2 126.14(10) . .
C4_2 Ti1 C6_2 C5_2 -17.36(9) . .
C2_1 Ti1 C6_2 C5_2 100.08(18) . .
C4_1 Ti1 C6_2 C5_2 90.12(10) . .
C1_2 Ti1 C6_2 C5_2 -110.56(10) . .
C3_1 Ti1 C6_2 C5_2 66.45(12) . .
C2_2 Ti1 C6_2 C7_2 76.04(11) . .
C8_2 Ti1 C6_2 C7_2 18.07(10) . .
C3_2 Ti1 C6_2 C7_2 110.47(10) . .
C5_1 Ti1 C6_2 C7_2 -81.64(10) . .
C4_2 Ti1 C6_2 C7_2 134.86(11) . .
C5_2 Ti1 C6_2 C7_2 152.22(15) . .
C2_1 Ti1 C6_2 C7_2 -107.70(18) . .
C4_1 Ti1 C6_2 C7_2 -117.66(10) . .
C1_2 Ti1 C6_2 C7_2 41.66(11) . .
C3_1 Ti1 C6_2 C7_2 -141.33(10) . .
C5_2 C6_2 C7_2 C8_2 -1.7(3) . .
Ti1 C6_2 C7_2 C8_2 -41.07(19) . .
C5_2 C6_2 C7_2 Ti1 39.4(2) . .
C2_2 Ti1 C7_2 C6_2 -109.22(10) . .
C8_2 Ti1 C7_2 C6_2 -150.38(15) . .
C3_2 Ti1 C7_2 C6_2 -74.65(11) . .
C5_1 Ti1 C7_2 C6_2 104.81(10) . .
C4_2 Ti1 C7_2 C6_2 -40.89(10) . .
C5_2 Ti1 C7_2 C6_2 -16.73(10) . .
C2_1 Ti1 C7_2 C6_2 141.92(11) . .
C4_1 Ti1 C7_2 C6_2 73.22(11) . .
C1_2 Ti1 C7_2 C6_2 -134.67(11) . .
C3_1 Ti1 C7_2 C6_2 73.66(15) . .
C2_2 Ti1 C7_2 C8_2 41.17(10) . .
C3_2 Ti1 C7_2 C8_2 75.73(11) . .
C5_1 Ti1 C7_2 C8_2 -104.80(10) . .
C4_2 Ti1 C7_2 C8_2 109.49(10) . .
C6_2 Ti1 C7_2 C8_2 150.38(15) . .
C5_2 Ti1 C7_2 C8_2 133.65(11) . .
C2_1 Ti1 C7_2 C8_2 -67.70(14) . .
C4_1 Ti1 C7_2 C8_2 -136.40(9) . .
C1_2 Ti1 C7_2 C8_2 15.72(9) . .
C3_1 Ti1 C7_2 C8_2 -135.95(12) . .
C6_2 C7_2 C8_2 C1_2 2.2(4) . .
Ti1 C7_2 C8_2 C1_2 -39.2(2) . .
C6_2 C7_2 C8_2 Ti1 41.42(19) . .
C6_2 C7_2 C8_2 Li2 93.2(3) . 2_557
Ti1 C7_2 C8_2 Li2 51.81(16) . 2_557
C2_2 C1_2 C8_2 C7_2 -1.9(3) . .
Li2 C1_2 C8_2 C7_2 -171.8(2) . .
Li2 C1_2 C8_2 C7_2 120.0(2) 2_557 .
Ti1 C1_2 C8_2 C7_2 38.8(2) . .
C2_2 C1_2 C8_2 Ti1 -40.77(16) . .
Li2 C1_2 C8_2 Ti1 149.36(11) . .
Li2 C1_2 C8_2 Ti1 81.14(9) 2_557 .
C2_2 C1_2 C8_2 Li2 -121.9(2) . 2_557
Li2 C1_2 C8_2 Li2 68.22(14) . 2_557
Ti1 C1_2 C8_2 Li2 -81.14(9) . 2_557
C2_2 Ti1 C8_2 C7_2 -134.59(11) . .
C3_2 Ti1 C8_2 C7_2 -109.63(10) . .
C5_1 Ti1 C8_2 C7_2 81.81(10) . .
C4_2 Ti1 C8_2 C7_2 -75.71(11) . .
C6_2 Ti1 C8_2 C7_2 -17.78(9) . .
C5_2 Ti1 C8_2 C7_2 -41.94(10) . .
C2_1 Ti1 C8_2 C7_2 141.55(9) . .
C4_1 Ti1 C8_2 C7_2 65.07(13) . .
C1_2 Ti1 C8_2 C7_2 -154.09(15) . .
C3_1 Ti1 C8_2 C7_2 119.84(16) . .
C2_2 Ti1 C8_2 C1_2 19.50(9) . .
C7_2 Ti1 C8_2 C1_2 154.09(15) . .
C3_2 Ti1 C8_2 C1_2 44.45(10) . .
C5_1 Ti1 C8_2 C1_2 -124.11(9) . .
C4_2 Ti1 C8_2 C1_2 78.38(10) . .
C6_2 Ti1 C8_2 C1_2 136.31(11) . .
C5_2 Ti1 C8_2 C1_2 112.15(10) . .
C2_1 Ti1 C8_2 C1_2 -64.36(11) . .
C4_1 Ti1 C8_2 C1_2 -140.84(10) . .
C3_1 Ti1 C8_2 C1_2 -86.08(18) . .
C2_2 Ti1 C8_2 Li2 83.80(10) . 2_557
C7_2 Ti1 C8_2 Li2 -141.61(14) . 2_557
C3_2 Ti1 C8_2 Li2 108.75(10) . 2_557
C5_1 Ti1 C8_2 Li2 -59.81(10) . 2_557
C4_2 Ti1 C8_2 Li2 142.68(10) . 2_557
C6_2 Ti1 C8_2 Li2 -159.39(10) . 2_557
C5_2 Ti1 C8_2 Li2 176.45(10) . 2_557
C2_1 Ti1 C8_2 Li2 -0.06(11) . 2_557
C4_1 Ti1 C8_2 Li2 -76.54(12) . 2_557
C1_2 Ti1 C8_2 Li2 64.30(12) . 2_557
C3_1 Ti1 C8_2 Li2 -21.78(19) . 2_557
C2_1 C1_1 Li1 N7_3 166.39(13) . .
C5_1 C1_1 Li1 N7_3 41.45(19) . .
Li2 C1_1 Li1 N7_3 -84.41(16) 2_557 .
Ti1 C1_1 Li1 N7_3 -58.2(4) . .
C2_1 C1_1 Li1 N4_3 69.14(18) . .
C5_1 C1_1 Li1 N4_3 -55.79(17) . .
Li2 C1_1 Li1 N4_3 178.35(15) 2_557 .
Ti1 C1_1 Li1 N4_3 -155.4(2) . .
C2_1 C1_1 Li1 N1_3 -29.7(2) . .
C5_1 C1_1 Li1 N1_3 -154.65(15) . .
Li2 C1_1 Li1 N1_3 79.49(18) 2_557 .
Ti1 C1_1 Li1 N1_3 105.7(3) . .
C2_1 C1_1 Li1 Li2 -109.21(17) . 2_557
C5_1 C1_1 Li1 Li2 125.85(17) . 2_557
Ti1 C1_1 Li1 Li2 26.3(3) . 2_557
C2_2 C1_2 Li2 C1_1 -80.3(4) . 2_557
C8_2 C1_2 Li2 C1_1 90.1(4) . 2_557
Li2 C1_2 Li2 C1_1 168.5(5) 2_557 2_557
Ti1 C1_2 Li2 C1_1 165.7(2) . 2_557
C2_2 C1_2 Li2 C1_2 111.2(2) . 2_557
C8_2 C1_2 Li2 C1_2 -78.36(18) . 2_557
Li2 C1_2 Li2 C1_2 0.000(1) 2_557 2_557
Ti1 C1_2 Li2 C1_2 -2.8(4) . 2_557
C2_2 C1_2 Li2 Li2 111.2(2) . 2_557
C8_2 C1_2 Li2 Li2 -78.36(18) . 2_557
Ti1 C1_2 Li2 Li2 -2.8(4) . 2_557
C2_2 C1_2 Li2 C8_2 74.8(2) . 2_557
C8_2 C1_2 Li2 C8_2 -114.75(16) . 2_557
Li2 C1_2 Li2 C8_2 -36.38(10) 2_557 2_557
Ti1 C1_2 Li2 C8_2 -39.2(4) . 2_557
C2_2 C1_2 Li2 Li1 -71.30(19) . 2_557
C8_2 C1_2 Li2 Li1 99.15(14) . 2_557
Li2 C1_2 Li2 Li1 177.5(2) 2_557 2_557
Ti1 C1_2 Li2 Li1 174.7(2) . 2_557
C2_2 C1_2 Li2 Ti1 107.6(5) . 2_557
C8_2 C1_2 Li2 Ti1 -81.9(6) . 2_557
Li2 C1_2 Li2 Ti1 -3.6(4) 2_557 2_557
Ti1 C1_2 Li2 Ti1 -6.4(8) . 2_557
N7_3 Li1 N1_3 C8_3 170.68(14) . .
N4_3 Li1 N1_3 C8_3 -103.53(12) . .
C1_1 Li1 N1_3 C8_3 6.6(2) . .
Li2 Li1 N1_3 C8_3 57.25(15) 2_557 .
N7_3 Li1 N1_3 C2_3 -73.92(16) . .
N4_3 Li1 N1_3 C2_3 11.87(13) . .
C1_1 Li1 N1_3 C2_3 122.04(17) . .
Li2 Li1 N1_3 C2_3 172.65(13) 2_557 .
N7_3 Li1 N1_3 C9_3 50.09(19) . .
N4_3 Li1 N1_3 C9_3 135.88(13) . .
C1_1 Li1 N1_3 C9_3 -113.95(17) . .
Li2 Li1 N1_3 C9_3 -63.35(17) 2_557 .
C8_3 N1_3 C2_3 C3_3 73.46(18) . .
C9_3 N1_3 C2_3 C3_3 -167.28(14) . .
Li1 N1_3 C2_3 C3_3 -35.55(17) . .
N1_3 C2_3 C3_3 N4_3 51.7(2) . .
C2_3 C3_3 N4_3 C10_3 -162.48(14) . .
C2_3 C3_3 N4_3 C5_3 74.22(17) . .
C2_3 C3_3 N4_3 Li1 -36.82(17) . .
N7_3 Li1 N4_3 C3_3 129.13(12) . .
N1_3 Li1 N4_3 C3_3 13.38(13) . .
C1_1 Li1 N4_3 C3_3 -113.49(14) . .
Li2 Li1 N4_3 C3_3 -110.2(4) 2_557 .
N7_3 Li1 N4_3 C10_3 -109.04(14) . .
N1_3 Li1 N4_3 C10_3 135.20(13) . .
C1_1 Li1 N4_3 C10_3 8.33(18) . .
Li2 Li1 N4_3 C10_3 11.6(4) 2_557 .
N7_3 Li1 N4_3 C5_3 11.42(13) . .
N1_3 Li1 N4_3 C5_3 -104.34(12) . .
C1_1 Li1 N4_3 C5_3 128.79(13) . .
Li2 Li1 N4_3 C5_3 132.1(4) 2_557 .
C3_3 N4_3 C5_3 C6_3 -151.62(14) . .
C10_3 N4_3 C5_3 C6_3 85.36(16) . .
Li1 N4_3 C5_3 C6_3 -38.86(17) . .
N4_3 C5_3 C6_3 N7_3 61.21(19) . .
C5_3 C6_3 N7_3 C11_3 76.54(18) . .
C5_3 C6_3 N7_3 C12_3 -162.86(15) . .
C5_3 C6_3 N7_3 Li1 -44.83(17) . .
N4_3 Li1 N7_3 C11_3 -101.70(14) . .
N1_3 Li1 N7_3 C11_3 -17.16(19) . .
C1_1 Li1 N7_3 C11_3 148.47(14) . .
Li2 Li1 N7_3 C11_3 97.92(15) 2_557 .
N4_3 Li1 N7_3 C12_3 133.99(13) . .
N1_3 Li1 N7_3 C12_3 -141.47(14) . .
C1_1 Li1 N7_3 C12_3 24.16(19) . .
Li2 Li1 N7_3 C12_3 -26.39(16) 2_557 .
N4_3 Li1 N7_3 C6_3 17.70(14) . .
N1_3 Li1 N7_3 C6_3 102.24(16) . .
C1_1 Li1 N7_3 C6_3 -92.13(16) . .
Li2 Li1 N7_3 C6_3 -142.68(13) 2_557 .
